data_1506346
loop_
_publ_author_name
'Jakupec, Michael A.'
'Reisner, Erwin'
'Eichinger, Anna'
'Pongratz, Martina'
'Arion, Vladimir B.'
'Galanski, Markus'
'Hartinger, Christian G.'
'Keppler, Bernhard K.'

_publ_section_title
;
 Redox-active antineoplastic ruthenium complexes with indazole:
 correlation of in vitro potency and reduction potential.
;
_journal_issue 8
_journal_name_full 'Journal of medicinal chemistry'
_journal_page_first 2831
_journal_page_last 2837
_journal_paper_doi 10.1021/jm0490742
_journal_volume 48
_journal_year 2005
_chemical_formula_sum 'C34 H36 Cl2 N8 O2 Ru'
_chemical_formula_weight 760.68
_chemical_name_systematic
; 
trans-[Dichlorotetraindazoleruthenium(II)]acetone disolvate
;
_space_group_IT_number 2
_symmetry_cell_setting triclinic
_symmetry_space_group_name_Hall '-P 1'
_symmetry_space_group_name_H-M 'P -1'
_atom_sites_solution_hydrogens geom
_atom_sites_solution_primary direct
_atom_sites_solution_secondary difmap
_audit_creation_method SHELXL-97
_cell_angle_alpha 65.66(3)
_cell_angle_beta 69.04(3)
_cell_angle_gamma 68.36(3)
_cell_formula_units_Z 2
_cell_length_a 10.891(2)
_cell_length_b 13.279(3)
_cell_length_c 14.399(3)
_cell_measurement_temperature 120(2)
_cell_volume 1710.8(8)
_computing_structure_refinement 'SHELXL-97 (Sheldrick, 1997)'
_computing_structure_solution 'SHELXS-97 (Sheldrick, 1990)'
_diffrn_ambient_temperature 120(2)
_diffrn_measured_fraction_theta_full 0.998
_diffrn_measured_fraction_theta_max 0.998
_diffrn_radiation_monochromator graphite
_diffrn_radiation_source 'fine-focus sealed tube'
_diffrn_radiation_type MoK\a
_diffrn_radiation_wavelength 0.71073
_diffrn_reflns_av_R_equivalents 0.0173
_diffrn_reflns_av_sigmaI/netI 0.0336
_diffrn_reflns_limit_h_max 15
_diffrn_reflns_limit_h_min -15
_diffrn_reflns_limit_k_max 18
_diffrn_reflns_limit_k_min -18
_diffrn_reflns_limit_l_max 20
_diffrn_reflns_limit_l_min -19
_diffrn_reflns_number 19516
_diffrn_reflns_theta_full 30.47
_diffrn_reflns_theta_max 30.47
_diffrn_reflns_theta_min 2.29
_exptl_absorpt_coefficient_mu 0.658
_exptl_absorpt_correction_type none
_exptl_crystal_colour light-green
_exptl_crystal_density_diffrn 1.477
_exptl_crystal_density_method 'not measured'
_exptl_crystal_description plate
_exptl_crystal_F_000 780
_exptl_crystal_size_max 0.26
_exptl_crystal_size_mid 0.23
_exptl_crystal_size_min 0.09
_refine_diff_density_max 0.909
_refine_diff_density_min -1.015
_refine_diff_density_rms 0.068
_refine_ls_extinction_method none
_refine_ls_goodness_of_fit_ref 1.046
_refine_ls_hydrogen_treatment mixed
_refine_ls_matrix_type full
_refine_ls_number_parameters 560
_refine_ls_number_reflns 10395
_refine_ls_number_restraints 0
_refine_ls_restrained_S_all 1.046
_refine_ls_R_factor_all 0.0337
_refine_ls_R_factor_gt 0.0260
_refine_ls_shift/su_max 0.002
_refine_ls_shift/su_mean 0.000
_refine_ls_structure_factor_coef Fsqd
_refine_ls_weighting_details 'calc w=1/[\s^2^(Fo^2^)+(0.0258P)^2^+0.6959P] where P=(Fo^2^+2Fc^2^)/3'
_refine_ls_weighting_scheme calc
_refine_ls_wR_factor_gt 0.0609
_refine_ls_wR_factor_ref 0.0642
_reflns_number_gt 8930
_reflns_number_total 10395
_reflns_threshold_expression >2sigma(I)
_cod_data_source_file jm0490742si20050131_054220.cif
_cod_data_source_block at848
_cod_original_cell_volume 1710.7(6)
_cod_original_sg_symbol_H-M P-1
_cod_database_code 1506346

loop_
_symmetry_equiv_pos_as_xyz
'x, y, z'
'-x, -y, -z'

loop_
_atom_site_label
_atom_site_type_symbol
_atom_site_fract_x
_atom_site_fract_y
_atom_site_fract_z
_atom_site_U_iso_or_equiv
_atom_site_adp_type
_atom_site_occupancy
_atom_site_symmetry_multiplicity
_atom_site_calc_flag
_atom_site_refinement_flags
Ru1 Ru 1.0000 0.5000 0.5000 0.01078(4) Uani 1 2 d S
Ru2 Ru 1.0000 0.5000 0.0000 0.01163(4) Uani 1 2 d S
Cl1 Cl 0.94084(3) 0.59689(3) 0.33269(2) 0.01700(7) Uani 1 1 d .
Cl2 Cl 1.16263(3) 0.49062(3) 0.08424(3) 0.01589(6) Uani 1 1 d .
O1 O 0.01060(13) 0.89633(10) 0.26781(10) 0.0344(3) Uani 1 1 d .
O2 O 1.36737(14) 0.70115(12) -0.06494(10) 0.0387(3) Uani 1 1 d .
N1 N 1.17072(11) 0.56194(9) 0.43532(8) 0.0131(2) Uani 1 1 d .
N2 N 1.17212(12) 0.66999(10) 0.36759(9) 0.0153(2) Uani 1 1 d .
N3 N 1.11941(11) 0.35910(9) 0.45335(9) 0.0141(2) Uani 1 1 d .
N4 N 1.17640(12) 0.36979(10) 0.34952(9) 0.0161(2) Uani 1 1 d .
N5 N 0.88853(11) 0.41857(9) 0.14422(9) 0.0147(2) Uani 1 1 d .
N6 N 0.77580(12) 0.38957(10) 0.15461(10) 0.0180(2) Uani 1 1 d .
N7 N 0.89037(11) 0.65702(9) 0.01736(9) 0.0143(2) Uani 1 1 d .
N8 N 0.90126(12) 0.69331(10) 0.08924(9) 0.0159(2) Uani 1 1 d .
C1 C 1.29732(13) 0.50761(12) 0.44471(11) 0.0158(2) Uani 1 1 d .
C2 C 1.38526(13) 0.57991(11) 0.38091(10) 0.0153(2) Uani 1 1 d .
C3 C 1.52561(14) 0.56881(13) 0.35975(12) 0.0202(3) Uani 1 1 d .
C4 C 1.57519(15) 0.66169(14) 0.29146(12) 0.0228(3) Uani 1 1 d .
C5 C 1.48856(15) 0.76564(13) 0.24334(12) 0.0219(3) Uani 1 1 d .
C6 C 1.35106(14) 0.77912(12) 0.26249(11) 0.0187(3) Uani 1 1 d .
C7 C 1.30074(13) 0.68416(11) 0.33225(10) 0.0146(2) Uani 1 1 d .
C8 C 1.16501(15) 0.25054(12) 0.50744(12) 0.0191(3) Uani 1 1 d .
C9 C 1.25164(14) 0.18704(12) 0.43913(11) 0.0191(3) Uani 1 1 d .
C10 C 1.32741(17) 0.07212(13) 0.45240(14) 0.0284(3) Uani 1 1 d .
C11 C 1.40435(17) 0.04247(14) 0.36404(15) 0.0308(4) Uani 1 1 d .
C12 C 1.40917(16) 0.12416(14) 0.26302(13) 0.0266(3) Uani 1 1 d .
C13 C 1.33729(15) 0.23687(13) 0.24755(12) 0.0213(3) Uani 1 1 d .
C14 C 1.25664(13) 0.26701(11) 0.33764(11) 0.0166(3) Uani 1 1 d .
C15 C 0.90639(14) 0.38452(12) 0.24020(11) 0.0169(3) Uani 1 1 d .
C16 C 0.80455(14) 0.33177(11) 0.31542(11) 0.0161(2) Uani 1 1 d .
C17 C 0.77346(16) 0.28228(13) 0.42528(11) 0.0207(3) Uani 1 1 d .
C18 C 0.66011(17) 0.23991(13) 0.47261(12) 0.0241(3) Uani 1 1 d .
C19 C 0.57864(16) 0.24478(14) 0.41283(13) 0.0256(3) Uani 1 1 d .
C20 C 0.60674(16) 0.29245(14) 0.30525(12) 0.0238(3) Uani 1 1 d .
C21 C 0.72139(14) 0.33668(11) 0.25741(11) 0.0168(3) Uani 1 1 d .
C22 C 0.80664(14) 0.74291(12) -0.03740(11) 0.0173(3) Uani 1 1 d .
C23 C 0.76246(13) 0.83827(11) -0.00226(11) 0.0160(2) Uani 1 1 d .
C24 C 0.67781(15) 0.95006(12) -0.03144(12) 0.0205(3) Uani 1 1 d .
C25 C 0.66123(15) 1.02131(12) 0.02201(13) 0.0229(3) Uani 1 1 d .
C26 C 0.72770(15) 0.98496(13) 0.10259(13) 0.0241(3) Uani 1 1 d .
C27 C 0.81061(15) 0.87595(13) 0.13347(13) 0.0219(3) Uani 1 1 d .
C28 C 0.82621(13) 0.80300(11) 0.07954(11) 0.0159(2) Uani 1 1 d .
C29 C -0.0651(2) 1.09469(15) 0.18387(18) 0.0376(4) Uani 1 1 d .
C30 C -0.00755(16) 0.99271(14) 0.26664(14) 0.0293(3) Uani 1 1 d .
C31 C 0.0264(3) 1.0131(2) 0.3480(2) 0.0692(8) Uani 1 1 d .
H31A H 0.0513 0.9415 0.4012 0.104 Uiso 1 1 calc R
H31B H -0.0514 1.0631 0.3794 0.104 Uiso 1 1 calc R
H31C H 0.1012 1.0478 0.3158 0.104 Uiso 1 1 calc R
C32 C 1.20867(17) 0.73416(15) 0.08921(13) 0.0258(3) Uani 1 1 d .
C33 C 1.34264(17) 0.67824(14) 0.02957(13) 0.0260(3) Uani 1 1 d .
C34 C 1.4448(2) 0.5937(2) 0.09080(18) 0.0422(5) Uani 1 1 d .
H1 H 1.3149(17) 0.4328(15) 0.4884(14) 0.021(4) Uiso 1 1 d .
H3 H 1.5856(18) 0.4950(16) 0.3909(14) 0.025(5) Uiso 1 1 d .
H4 H 1.6667(19) 0.6575(15) 0.2776(14) 0.027(5) Uiso 1 1 d .
H5 H 1.525(2) 0.8277(17) 0.1968(15) 0.033(5) Uiso 1 1 d .
H6 H 1.2929(17) 0.8481(15) 0.2299(13) 0.020(4) Uiso 1 1 d .
H8 H 1.1417(18) 0.2281(15) 0.5788(15) 0.024(5) Uiso 1 1 d .
H10 H 1.323(2) 0.0178(18) 0.5224(17) 0.042(6) Uiso 1 1 d .
H11 H 1.460(2) -0.0359(17) 0.3697(16) 0.038(5) Uiso 1 1 d .
H12 H 1.4656(19) 0.1015(16) 0.2020(15) 0.029(5) Uiso 1 1 d .
H13 H 1.3412(19) 0.2937(17) 0.1810(16) 0.034(5) Uiso 1 1 d .
H15 H 0.9776(19) 0.3976(15) 0.2463(14) 0.027(5) Uiso 1 1 d .
H17 H 0.8278(18) 0.2785(15) 0.4641(14) 0.024(4) Uiso 1 1 d .
H18 H 0.636(2) 0.2076(17) 0.5471(16) 0.033(5) Uiso 1 1 d .
H19 H 0.5031(19) 0.2142(16) 0.4486(15) 0.028(5) Uiso 1 1 d .
H20 H 0.5511(19) 0.2983(16) 0.2614(15) 0.029(5) Uiso 1 1 d .
H22 H 0.7872(18) 0.7349(15) -0.0915(14) 0.024(4) Uiso 1 1 d .
H24 H 0.6329(18) 0.9730(15) -0.0874(14) 0.025(4) Uiso 1 1 d .
H25 H 0.6015(18) 1.1000(16) 0.0043(14) 0.028(5) Uiso 1 1 d .
H26 H 0.7167(18) 1.0391(15) 0.1354(14) 0.025(4) Uiso 1 1 d .
H27 H 0.8553(18) 0.8505(15) 0.1880(15) 0.027(5) Uiso 1 1 d .
H200 H 1.0990(19) 0.7158(16) 0.3454(15) 0.027(5) Uiso 1 1 d .
H400 H 1.1487(18) 0.4369(16) 0.3010(15) 0.026(5) Uiso 1 1 d .
H600 H 0.7483(19) 0.4047(15) 0.0967(15) 0.026(5) Uiso 1 1 d .
H800 H 0.9507(18) 0.6502(15) 0.1313(14) 0.023(5) Uiso 1 1 d .
H291 H -0.026(3) 1.155(2) 0.165(2) 0.060(7) Uiso 1 1 d .
H292 H -0.050(2) 1.073(2) 0.120(2) 0.054(7) Uiso 1 1 d .
H293 H -0.160(3) 1.117(2) 0.213(2) 0.067(8) Uiso 1 1 d .
H321 H 1.222(2) 0.7850(17) 0.1161(16) 0.037(5) Uiso 1 1 d .
H322 H 1.168(2) 0.679(2) 0.1488(19) 0.050(6) Uiso 1 1 d .
H323 H 1.142(2) 0.7753(18) 0.0471(17) 0.041(6) Uiso 1 1 d .
H341 H 1.533(3) 0.574(2) 0.045(2) 0.071(8) Uiso 1 1 d .
H342 H 1.455(3) 0.624(2) 0.134(2) 0.067(8) Uiso 1 1 d .
H343 H 1.408(3) 0.533(3) 0.138(2) 0.076(9) Uiso 1 1 d .

loop_
_atom_site_aniso_label
_atom_site_aniso_U_11
_atom_site_aniso_U_22
_atom_site_aniso_U_33
_atom_site_aniso_U_23
_atom_site_aniso_U_13
_atom_site_aniso_U_12
Ru1 0.01102(7) 0.01097(7) 0.01025(7) -0.00328(5) -0.00269(5) -0.00279(5)
Ru2 0.01262(7) 0.01127(7) 0.01140(7) -0.00356(5) -0.00330(5) -0.00328(5)
Cl1 0.01844(15) 0.01859(15) 0.01324(14) -0.00341(12) -0.00621(12) -0.00372(12)
Cl2 0.01645(14) 0.01647(14) 0.01676(15) -0.00548(12) -0.00639(12) -0.00403(11)
O1 0.0370(7) 0.0201(5) 0.0398(7) -0.0052(5) -0.0126(6) -0.0024(5)
O2 0.0414(7) 0.0539(8) 0.0230(6) -0.0147(6) -0.0008(5) -0.0188(6)
N1 0.0145(5) 0.0129(5) 0.0121(5) -0.0035(4) -0.0027(4) -0.0048(4)
N2 0.0141(5) 0.0142(5) 0.0158(5) -0.0021(4) -0.0045(4) -0.0040(4)
N3 0.0127(5) 0.0151(5) 0.0150(5) -0.0068(4) -0.0023(4) -0.0029(4)
N4 0.0176(5) 0.0159(5) 0.0140(5) -0.0061(4) -0.0047(4) -0.0012(4)
N5 0.0145(5) 0.0136(5) 0.0159(5) -0.0048(4) -0.0033(4) -0.0039(4)
N6 0.0186(5) 0.0225(6) 0.0149(6) -0.0039(5) -0.0048(5) -0.0093(5)
N7 0.0159(5) 0.0141(5) 0.0149(5) -0.0061(4) -0.0041(4) -0.0039(4)
N8 0.0179(5) 0.0157(5) 0.0160(6) -0.0071(4) -0.0070(5) -0.0014(4)
C1 0.0154(6) 0.0146(6) 0.0165(6) -0.0043(5) -0.0041(5) -0.0035(5)
C2 0.0151(6) 0.0167(6) 0.0143(6) -0.0058(5) -0.0031(5) -0.0039(5)
C3 0.0151(6) 0.0234(7) 0.0205(7) -0.0069(6) -0.0042(5) -0.0037(5)
C4 0.0147(6) 0.0315(8) 0.0225(7) -0.0087(6) -0.0019(5) -0.0088(6)
C5 0.0221(7) 0.0253(7) 0.0177(7) -0.0031(6) -0.0016(6) -0.0130(6)
C6 0.0198(6) 0.0182(6) 0.0166(7) -0.0030(5) -0.0038(5) -0.0069(5)
C7 0.0143(6) 0.0175(6) 0.0125(6) -0.0054(5) -0.0023(5) -0.0049(5)
C8 0.0216(7) 0.0142(6) 0.0169(7) -0.0038(5) -0.0023(5) -0.0032(5)
C9 0.0194(6) 0.0155(6) 0.0205(7) -0.0058(5) -0.0031(5) -0.0042(5)
C10 0.0322(8) 0.0158(7) 0.0286(9) -0.0045(6) -0.0042(7) -0.0030(6)
C11 0.0296(8) 0.0182(7) 0.0389(10) -0.0132(7) -0.0049(7) 0.0013(6)
C12 0.0219(7) 0.0290(8) 0.0306(8) -0.0191(7) -0.0027(6) -0.0011(6)
C13 0.0192(7) 0.0248(7) 0.0209(7) -0.0114(6) -0.0043(6) -0.0028(5)
C14 0.0133(6) 0.0172(6) 0.0212(7) -0.0088(5) -0.0052(5) -0.0020(5)
C15 0.0184(6) 0.0189(6) 0.0160(6) -0.0055(5) -0.0057(5) -0.0063(5)
C16 0.0186(6) 0.0147(6) 0.0153(6) -0.0053(5) -0.0039(5) -0.0043(5)
C17 0.0272(7) 0.0220(7) 0.0142(6) -0.0057(5) -0.0057(6) -0.0071(6)
C18 0.0327(8) 0.0216(7) 0.0141(7) -0.0039(6) 0.0004(6) -0.0110(6)
C19 0.0256(7) 0.0268(8) 0.0235(8) -0.0067(6) 0.0017(6) -0.0148(6)
C20 0.0226(7) 0.0296(8) 0.0218(7) -0.0063(6) -0.0033(6) -0.0139(6)
C21 0.0186(6) 0.0165(6) 0.0144(6) -0.0046(5) -0.0020(5) -0.0062(5)
C22 0.0201(6) 0.0164(6) 0.0160(6) -0.0047(5) -0.0072(5) -0.0033(5)
C23 0.0157(6) 0.0148(6) 0.0163(6) -0.0035(5) -0.0035(5) -0.0048(5)
C24 0.0191(7) 0.0155(6) 0.0235(7) -0.0023(5) -0.0073(6) -0.0033(5)
C25 0.0193(7) 0.0145(6) 0.0311(8) -0.0073(6) -0.0042(6) -0.0021(5)
C26 0.0213(7) 0.0210(7) 0.0333(8) -0.0154(6) -0.0035(6) -0.0046(6)
C27 0.0210(7) 0.0227(7) 0.0253(8) -0.0131(6) -0.0049(6) -0.0038(5)
C28 0.0139(6) 0.0158(6) 0.0172(6) -0.0060(5) -0.0024(5) -0.0036(5)
C29 0.0322(9) 0.0210(8) 0.0515(12) -0.0026(8) -0.0134(9) -0.0054(7)
C30 0.0239(8) 0.0258(8) 0.0330(9) -0.0110(7) -0.0025(7) -0.0033(6)
C31 0.099(2) 0.0539(14) 0.0678(17) -0.0336(13) -0.0441(16) 0.0049(14)
C32 0.0283(8) 0.0285(8) 0.0234(8) -0.0080(7) -0.0044(6) -0.0127(7)
C33 0.0310(8) 0.0299(8) 0.0247(8) -0.0123(6) -0.0037(6) -0.0152(6)
C34 0.0404(11) 0.0485(12) 0.0423(12) -0.0260(10) -0.0189(9) 0.0050(9)

loop_
_atom_type_symbol
_atom_type_description
_atom_type_scat_dispersion_real
_atom_type_scat_dispersion_imag
_atom_type_scat_source
C C 0.0033 0.0016 'International Tables Vol C Tables 4.2.6.8 and 6.1.1.4'
H H 0.0000 0.0000 'International Tables Vol C Tables 4.2.6.8 and 6.1.1.4'
N N 0.0061 0.0033 'International Tables Vol C Tables 4.2.6.8 and 6.1.1.4'
Cl Cl 0.1484 0.1585 'International Tables Vol C Tables 4.2.6.8 and 6.1.1.4'
Ru Ru -1.2594 0.8363 'International Tables Vol C Tables 4.2.6.8 and 6.1.1.4'
O O 0.0106 0.0060 'International Tables Vol C Tables 4.2.6.8 and 6.1.1.4'

loop_
_geom_angle_atom_site_label_1
_geom_angle_atom_site_label_2
_geom_angle_atom_site_label_3
_geom_angle
_geom_angle_site_symmetry_1
_geom_angle_site_symmetry_3
N3 Ru1 N3 180.000(1) . 2_766
N3 Ru1 N1 86.95(5) . .
N3 Ru1 N1 93.05(5) 2_766 .
N3 Ru1 N1 93.05(5) . 2_766
N3 Ru1 N1 86.95(5) 2_766 2_766
N1 Ru1 N1 180.00(3) . 2_766
N3 Ru1 Cl1 90.34(5) . .
N3 Ru1 Cl1 89.66(5) 2_766 .
N1 Ru1 Cl1 88.93(4) . .
N1 Ru1 Cl1 91.07(4) 2_766 .
N3 Ru1 Cl1 89.66(5) . 2_766
N3 Ru1 Cl1 90.34(5) 2_766 2_766
N1 Ru1 Cl1 91.07(4) . 2_766
N1 Ru1 Cl1 88.93(4) 2_766 2_766
Cl1 Ru1 Cl1 180.000(8) . 2_766
N7 Ru2 N7 180.0 2_765 .
N7 Ru2 N5 90.89(6) 2_765 2_765
N7 Ru2 N5 89.11(6) . 2_765
N7 Ru2 N5 89.11(6) 2_765 .
N7 Ru2 N5 90.89(6) . .
N5 Ru2 N5 180.00(6) 2_765 .
N7 Ru2 Cl2 89.82(4) 2_765 2_765
N7 Ru2 Cl2 90.18(4) . 2_765
N5 Ru2 Cl2 90.07(4) 2_765 2_765
N5 Ru2 Cl2 89.93(4) . 2_765
N7 Ru2 Cl2 90.18(4) 2_765 .
N7 Ru2 Cl2 89.82(4) . .
N5 Ru2 Cl2 89.93(4) 2_765 .
N5 Ru2 Cl2 90.07(4) . .
Cl2 Ru2 Cl2 180.000(16) 2_765 .
C1 N1 N2 107.05(11) . .
C1 N1 Ru1 128.96(9) . .
N2 N1 Ru1 123.89(9) . .
N1 N2 C7 110.82(11) . .
N1 N2 H200 119.9(12) . .
C7 N2 H200 128.6(12) . .
C8 N3 N4 106.82(11) . .
C8 N3 Ru1 131.94(10) . .
N4 N3 Ru1 121.06(9) . .
C14 N4 N3 110.85(12) . .
C14 N4 H400 130.0(12) . .
N3 N4 H400 118.5(12) . .
C15 N5 N6 106.88(11) . .
C15 N5 Ru2 130.68(9) . .
N6 N5 Ru2 122.44(9) . .
N5 N6 C21 110.93(12) . .
N5 N6 H600 119.8(12) . .
C21 N6 H600 129.3(12) . .
C22 N7 N8 106.97(11) . .
C22 N7 Ru2 130.29(10) . .
N8 N7 Ru2 122.61(9) . .
C28 N8 N7 111.00(11) . .
C28 N8 H800 128.2(12) . .
N7 N8 H800 120.8(12) . .
N1 C1 C2 110.48(12) . .
N1 C1 H1 118.7(11) . .
C2 C1 H1 130.8(11) . .
C7 C2 C3 119.66(13) . .
C7 C2 C1 105.00(12) . .
C3 C2 C1 135.34(13) . .
C4 C3 C2 118.24(14) . .
C4 C3 H3 121.9(11) . .
C2 C3 H3 119.8(11) . .
C3 C4 C5 121.21(14) . .
C3 C4 H4 120.0(11) . .
C5 C4 H4 118.7(11) . .
C6 C5 C4 121.90(14) . .
C6 C5 H5 118.7(12) . .
C4 C5 H5 119.4(12) . .
C5 C6 C7 116.76(14) . .
C5 C6 H6 122.2(10) . .
C7 C6 H6 121.0(10) . .
N2 C7 C6 131.13(13) . .
N2 C7 C2 106.64(12) . .
C6 C7 C2 122.23(12) . .
N3 C8 C9 110.74(13) . .
N3 C8 H8 119.3(11) . .
C9 C8 H8 129.9(11) . .
C14 C9 C10 119.88(14) . .
C14 C9 C8 104.90(12) . .
C10 C9 C8 135.20(14) . .
C11 C10 C9 118.00(15) . .
C11 C10 H10 122.7(13) . .
C9 C10 H10 119.3(13) . .
C10 C11 C12 121.26(15) . .
C10 C11 H11 120.7(12) . .
C12 C11 H11 118.0(12) . .
C13 C12 C11 122.12(15) . .
C13 C12 H12 118.2(11) . .
C11 C12 H12 119.7(11) . .
C12 C13 C14 116.74(15) . .
C12 C13 H13 123.7(12) . .
C14 C13 H13 119.5(12) . .
N4 C14 C13 131.30(14) . .
N4 C14 C9 106.67(12) . .
C13 C14 C9 121.98(13) . .
N5 C15 C16 110.62(12) . .
N5 C15 H15 117.5(12) . .
C16 C15 H15 131.9(12) . .
C17 C16 C21 120.06(13) . .
C17 C16 C15 134.93(13) . .
C21 C16 C15 105.01(12) . .
C18 C17 C16 117.80(14) . .
C18 C17 H17 121.5(11) . .
C16 C17 H17 120.7(11) . .
C17 C18 C19 121.24(14) . .
C17 C18 H18 119.2(12) . .
C19 C18 H18 119.6(12) . .
C20 C19 C18 122.23(14) . .
C20 C19 H19 119.7(11) . .
C18 C19 H19 118.0(11) . .
C19 C20 C21 116.37(14) . .
C19 C20 H20 124.2(11) . .
C21 C20 H20 119.4(11) . .
N6 C21 C20 131.15(14) . .
N6 C21 C16 106.56(12) . .
C20 C21 C16 122.29(13) . .
N7 C22 C23 110.38(12) . .
N7 C22 H22 119.9(11) . .
C23 C22 H22 129.7(11) . .
C28 C23 C24 119.71(13) . .
C28 C23 C22 105.06(12) . .
C24 C23 C22 135.23(13) . .
C25 C24 C23 117.91(14) . .
C25 C24 H24 123.2(10) . .
C23 C24 H24 118.9(10) . .
C24 C25 C26 121.53(14) . .
C24 C25 H25 120.2(11) . .
C26 C25 H25 118.3(11) . .
C27 C26 C25 122.03(14) . .
C27 C26 H26 119.4(11) . .
C25 C26 H26 118.6(11) . .
C26 C27 C28 116.32(14) . .
C26 C27 H27 122.7(11) . .
C28 C27 H27 121.0(11) . .
N8 C28 C27 130.91(13) . .
N8 C28 C23 106.58(12) . .
C27 C28 C23 122.50(13) . .
C30 C29 H291 110.7(15) . .
C30 C29 H292 110.1(13) . .
H291 C29 H292 111(2) . .
C30 C29 H293 106.3(16) . .
H291 C29 H293 110(2) . .
H292 C29 H293 109(2) . .
O1 C30 C29 120.98(17) . .
O1 C30 C31 121.22(18) . .
C29 C30 C31 117.80(17) . .
C30 C31 H31A 109.5 . .
C30 C31 H31B 109.5 . .
H31A C31 H31B 109.5 . .
C30 C31 H31C 109.5 . .
H31A C31 H31C 109.5 . .
H31B C31 H31C 109.5 . .
C33 C32 H321 109.9(12) . .
C33 C32 H322 111.5(14) . .
H321 C32 H322 106.7(18) . .
C33 C32 H323 112.4(13) . .
H321 C32 H323 110.8(17) . .
H322 C32 H323 105.3(18) . .
O2 C33 C34 121.33(17) . .
O2 C33 C32 121.15(16) . .
C34 C33 C32 117.52(15) . .
C33 C34 H341 111.2(16) . .
C33 C34 H342 110.5(16) . .
H341 C34 H342 108(2) . .
C33 C34 H343 107.8(18) . .
H341 C34 H343 116(2) . .
H342 C34 H343 103(2) . .

loop_
_geom_bond_atom_site_label_1
_geom_bond_atom_site_label_2
_geom_bond_distance
_geom_bond_site_symmetry_2
Ru1 N3 2.0638(13) .
Ru1 N3 2.0638(13) 2_766
Ru1 N1 2.0637(13) .
Ru1 N1 2.0637(13) 2_766
Ru1 Cl1 2.4120(9) .
Ru1 Cl1 2.4120(9) 2_766
Ru2 N7 2.0532(13) 2_765
Ru2 N7 2.0532(13) .
Ru2 N5 2.0663(14) 2_765
Ru2 N5 2.0663(14) .
Ru2 Cl2 2.4234(6) 2_765
Ru2 Cl2 2.4234(6) .
O1 C30 1.2148(19) .
O2 C33 1.214(2) .
N1 C1 1.3262(17) .
N1 N2 1.3646(16) .
N2 C7 1.3647(17) .
N2 H200 0.878(19) .
N3 C8 1.3246(18) .
N3 N4 1.3663(16) .
N4 C14 1.3643(18) .
N4 H400 0.902(19) .
N5 C15 1.3284(18) .
N5 N6 1.3593(16) .
N6 C21 1.3632(19) .
N6 H600 0.906(19) .
N7 C22 1.3265(18) .
N7 N8 1.3633(16) .
N8 C28 1.3583(18) .
N8 H800 0.839(19) .
C1 C2 1.416(2) .
C1 H1 0.922(18) .
C2 C7 1.4058(19) .
C2 C3 1.4101(19) .
C3 C4 1.375(2) .
C3 H3 0.981(18) .
C4 C5 1.412(2) .
C4 H4 0.929(19) .
C5 C6 1.378(2) .
C5 H5 0.94(2) .
C6 C7 1.404(2) .
C6 H6 0.944(17) .
C8 C9 1.415(2) .
C8 H8 0.908(19) .
C9 C14 1.405(2) .
C9 C10 1.411(2) .
C10 C11 1.372(2) .
C10 H10 0.96(2) .
C11 C12 1.408(3) .
C11 H11 0.98(2) .
C12 C13 1.374(2) .
C12 H12 0.968(19) .
C13 C14 1.403(2) .
C13 H13 0.94(2) .
C15 C16 1.408(2) .
C15 H15 0.894(19) .
C16 C17 1.405(2) .
C16 C21 1.4053(19) .
C17 C18 1.378(2) .
C17 H17 0.925(18) .
C18 C19 1.411(2) .
C18 H18 0.95(2) .
C19 C20 1.375(2) .
C19 H19 0.938(19) .
C20 C21 1.404(2) .
C20 H20 0.985(19) .
C22 C23 1.4127(19) .
C22 H22 0.930(18) .
C23 C28 1.4066(19) .
C23 C24 1.408(2) .
C24 C25 1.376(2) .
C24 H24 0.975(18) .
C25 C26 1.409(2) .
C25 H25 0.989(18) .
C26 C27 1.379(2) .
C26 H26 0.964(18) .
C27 C28 1.405(2) .
C27 H27 0.949(19) .
C29 C30 1.492(3) .
C29 H291 0.94(3) .
C29 H292 1.01(3) .
C29 H293 0.95(3) .
C30 C31 1.493(3) .
C31 H31A 0.9600 .
C31 H31B 0.9600 .
C31 H31C 0.9600 .
C32 C33 1.499(2) .
C32 H321 0.98(2) .
C32 H322 0.96(2) .
C32 H323 0.97(2) .
C33 C34 1.496(3) .
C34 H341 0.97(3) .
C34 H342 0.93(3) .
C34 H343 0.93(3) .

loop_
_geom_torsion_atom_site_label_1
_geom_torsion_atom_site_label_2
_geom_torsion_atom_site_label_3
_geom_torsion_atom_site_label_4
_geom_torsion
_geom_torsion_site_symmetry_1
N3 Ru1 N1 C1 -45.48(12) .
N3 Ru1 N1 C1 134.52(12) 2_766
N1 Ru1 N1 C1 -149(100) 2_766
Cl1 Ru1 N1 C1 -135.87(12) .
Cl1 Ru1 N1 C1 44.13(12) 2_766
N3 Ru1 N1 N2 130.56(10) .
N3 Ru1 N1 N2 -49.44(10) 2_766
N1 Ru1 N1 N2 27(100) 2_766
Cl1 Ru1 N1 N2 40.16(10) .
Cl1 Ru1 N1 N2 -139.84(10) 2_766
C1 N1 N2 C7 0.95(14) .
Ru1 N1 N2 C7 -175.82(8) .
N3 Ru1 N3 C8 7(100) 2_766
N1 Ru1 N3 C8 111.77(13) .
N1 Ru1 N3 C8 -68.23(13) 2_766
Cl1 Ru1 N3 C8 -159.32(13) .
Cl1 Ru1 N3 C8 20.68(13) 2_766
N3 Ru1 N3 N4 -167(100) 2_766
N1 Ru1 N3 N4 -62.63(10) .
N1 Ru1 N3 N4 117.37(10) 2_766
Cl1 Ru1 N3 N4 26.28(9) .
Cl1 Ru1 N3 N4 -153.72(9) 2_766
C8 N3 N4 C14 1.09(15) .
Ru1 N3 N4 C14 176.74(9) .
N7 Ru2 N5 C15 93.19(12) 2_765
N7 Ru2 N5 C15 -86.81(12) .
N5 Ru2 N5 C15 0(100) 2_765
Cl2 Ru2 N5 C15 -176.99(12) 2_765
Cl2 Ru2 N5 C15 3.01(12) .
N7 Ru2 N5 N6 -86.69(10) 2_765
N7 Ru2 N5 N6 93.31(10) .
N5 Ru2 N5 N6 0(100) 2_765
Cl2 Ru2 N5 N6 3.13(10) 2_765
Cl2 Ru2 N5 N6 -176.87(10) .
C15 N5 N6 C21 -0.09(15) .
Ru2 N5 N6 C21 179.81(9) .
N7 Ru2 N7 C22 -33(77) 2_765
N5 Ru2 N7 C22 64.79(13) 2_765
N5 Ru2 N7 C22 -115.21(13) .
Cl2 Ru2 N7 C22 -25.28(12) 2_765
Cl2 Ru2 N7 C22 154.72(12) .
N7 Ru2 N7 N8 152(77) 2_765
N5 Ru2 N7 N8 -110.60(10) 2_765
N5 Ru2 N7 N8 69.40(10) .
Cl2 Ru2 N7 N8 159.34(10) 2_765
Cl2 Ru2 N7 N8 -20.66(10) .
C22 N7 N8 C28 -0.93(15) .
Ru2 N7 N8 C28 175.39(9) .
N2 N1 C1 C2 -0.94(15) .
Ru1 N1 C1 C2 175.62(9) .
N1 C1 C2 C7 0.59(15) .
N1 C1 C2 C3 -179.86(15) .
C7 C2 C3 C4 0.1(2) .
C1 C2 C3 C4 -179.43(15) .
C2 C3 C4 C5 -0.1(2) .
C3 C4 C5 C6 0.2(2) .
C4 C5 C6 C7 -0.1(2) .
N1 N2 C7 C6 179.91(14) .
N1 N2 C7 C2 -0.58(15) .
C5 C6 C7 N2 179.55(14) .
C5 C6 C7 C2 0.1(2) .
C3 C2 C7 N2 -179.63(12) .
C1 C2 C7 N2 0.00(14) .
C3 C2 C7 C6 -0.1(2) .
C1 C2 C7 C6 179.56(13) .
N4 N3 C8 C9 -1.11(16) .
Ru1 N3 C8 C9 -176.10(9) .
N3 C8 C9 C14 0.72(17) .
N3 C8 C9 C10 179.32(17) .
C14 C9 C10 C11 0.0(2) .
C8 C9 C10 C11 -178.46(17) .
C9 C10 C11 C12 0.7(3) .
C10 C11 C12 C13 -0.3(3) .
C11 C12 C13 C14 -0.8(2) .
N3 N4 C14 C13 -178.11(14) .
N3 N4 C14 C9 -0.64(15) .
C12 C13 C14 N4 178.67(14) .
C12 C13 C14 C9 1.5(2) .
C10 C9 C14 N4 -178.89(13) .
C8 C9 C14 N4 -0.04(15) .
C10 C9 C14 C13 -1.1(2) .
C8 C9 C14 C13 177.73(13) .
N6 N5 C15 C16 0.24(15) .
Ru2 N5 C15 C16 -179.66(9) .
N5 C15 C16 C17 -179.32(15) .
N5 C15 C16 C21 -0.28(16) .
C21 C16 C17 C18 -0.1(2) .
C15 C16 C17 C18 178.79(15) .
C16 C17 C18 C19 0.7(2) .
C17 C18 C19 C20 -0.6(2) .
C18 C19 C20 C21 -0.1(2) .
N5 N6 C21 C20 179.95(15) .
N5 N6 C21 C16 -0.08(15) .
C19 C20 C21 N6 -179.31(15) .
C19 C20 C21 C16 0.7(2) .
C17 C16 C21 N6 179.43(13) .
C15 C16 C21 N6 0.21(15) .
C17 C16 C21 C20 -0.6(2) .
C15 C16 C21 C20 -179.81(13) .
N8 N7 C22 C23 0.72(15) .
Ru2 N7 C22 C23 -175.21(9) .
N7 C22 C23 C28 -0.26(16) .
N7 C22 C23 C24 178.64(15) .
C28 C23 C24 C25 0.2(2) .
C22 C23 C24 C25 -178.55(15) .
C23 C24 C25 C26 0.8(2) .
C24 C25 C26 C27 -1.2(2) .
C25 C26 C27 C28 0.5(2) .
N7 N8 C28 C27 -177.54(14) .
N7 N8 C28 C23 0.76(15) .
C26 C27 C28 N8 178.64(14) .
C26 C27 C28 C23 0.6(2) .
C24 C23 C28 N8 -179.42(12) .
C22 C23 C28 N8 -0.30(15) .
C24 C23 C28 C27 -0.9(2) .
C22 C23 C28 C27 178.18(13) .
